data_7226812
loop_
_publ_author_name
'Yu, Qin'
'Ge, Jing-Yuan'
'Lv, Zhong-Peng'
'Wang, Hai-Ying'
'Zuo, Jing-Lin'

_publ_section_title
;
 Structure-dependent electronic transitions in a new type of
 &#xF070;-electron delocalized multi-sulfur bis(dithiolene) nickel
 complexes
;
_journal_name_full 'RSC Adv.'
_journal_paper_doi 10.1039/C6RA20109A
_journal_year 2016
_chemical_formula_sum 'C64 H72 F16 N2 Ni2 S16'
_chemical_formula_weight 1803.58
_chemical_name_systematic
; 
 ? 
;
_space_group_IT_number 14
_symmetry_cell_setting monoclinic
_symmetry_space_group_name_Hall '-P 2ybc'
_symmetry_space_group_name_H-M 'P 1 21/c 1'
_atom_sites_solution_hydrogens geom
_atom_sites_solution_primary direct
_atom_sites_solution_secondary difmap
_audit_creation_method SHELXL-97
_audit_update_record
;
2016-08-08 deposited with the CCDC.
2016-10-18 downloaded from the CCDC.
;
_cell_angle_alpha 90.00
_cell_angle_beta 103.374(2)
_cell_angle_gamma 90.00
_cell_formula_units_Z 4
_cell_length_a 22.520(2)
_cell_length_b 18.0442(18)
_cell_length_c 19.7173(19)
_cell_measurement_reflns_used 9977
_cell_measurement_temperature 296(2)
_cell_measurement_theta_max 27.41
_cell_measurement_theta_min 2.39
_cell_volume 7794.9(13)
_computing_cell_refinement 'Bruker SMART'
_computing_data_collection 'Bruker SMART'
_computing_data_reduction 'Bruker SAINT'
_computing_molecular_graphics 'Bruker SHELXTL'
_computing_publication_material 'Bruker SHELXTL'
_computing_structure_refinement 'SHELXL-97 (Sheldrick, 2008)'
_computing_structure_solution 'SHELXS-97 (Sheldrick, 2008)'
_diffrn_ambient_temperature 296(2)
_diffrn_measured_fraction_theta_full 1.000
_diffrn_measured_fraction_theta_max 1.000
_diffrn_measurement_device_type 'CCD area detector'
_diffrn_measurement_method 'phi and omega scans'
_diffrn_radiation_monochromator graphite
_diffrn_radiation_source 'fine-focus sealed tube'
_diffrn_radiation_type MoK\a
_diffrn_radiation_wavelength 0.71073
_diffrn_reflns_av_R_equivalents 0.0335
_diffrn_reflns_av_sigmaI/netI 0.0384
_diffrn_reflns_limit_h_max 27
_diffrn_reflns_limit_h_min -27
_diffrn_reflns_limit_k_max 22
_diffrn_reflns_limit_k_min -22
_diffrn_reflns_limit_l_max 20
_diffrn_reflns_limit_l_min -24
_diffrn_reflns_number 46448
_diffrn_reflns_theta_full 26.00
_diffrn_reflns_theta_max 26.00
_diffrn_reflns_theta_min 0.93
_exptl_absorpt_coefficient_mu 0.990
_exptl_absorpt_correction_T_max 0.8342
_exptl_absorpt_correction_T_min 0.7759
_exptl_absorpt_correction_type multi-scan
_exptl_absorpt_process_details sadabs
_exptl_crystal_colour brown
_exptl_crystal_density_diffrn 1.537
_exptl_crystal_density_method 'not measured'
_exptl_crystal_description block
_exptl_crystal_F_000 3704
_exptl_crystal_size_max 0.27
_exptl_crystal_size_mid 0.25
_exptl_crystal_size_min 0.19
_refine_diff_density_max 0.471
_refine_diff_density_min -0.269
_refine_diff_density_rms 0.063
_refine_ls_extinction_method none
_refine_ls_goodness_of_fit_ref 1.025
_refine_ls_hydrogen_treatment mixed
_refine_ls_matrix_type full
_refine_ls_number_parameters 910
_refine_ls_number_reflns 15320
_refine_ls_number_restraints 0
_refine_ls_restrained_S_all 1.025
_refine_ls_R_factor_all 0.0578
_refine_ls_R_factor_gt 0.0351
_refine_ls_shift/su_max 0.001
_refine_ls_shift/su_mean 0.000
_refine_ls_structure_factor_coef Fsqd
_refine_ls_weighting_details 'calc w=1/[\s^2^(Fo^2^)+(0.0406P)^2^+2.9396P] where P=(Fo^2^+2Fc^2^)/3'
_refine_ls_weighting_scheme calc
_refine_ls_wR_factor_gt 0.0828
_refine_ls_wR_factor_ref 0.0979
_reflns_number_gt 11121
_reflns_number_total 15320
_reflns_threshold_expression >2sigma(I)
_cod_data_source_file c6ra20109a2.cif
_cod_data_source_block 4
_cod_depositor_comments
;
The following automatic conversions were performed:

'_symmetry_cell_setting' value 'Monoclinic' changed to 'monoclinic'
according to
/usr/data/users/saulius/crontab/automatic-downloads/rss-feeds/RSC/lib/dictionaries/cif_core.dic
dictionary named 'cif_core.dic' version 2.4.2 from 2011-04-26.

Automatic conversion script
Id: cif_fix_values 4268 2015-11-12 08:31:59Z antanas 
;
_cod_original_sg_symbol_H-M P2(1)/c
_cod_database_code 7226812

loop_
_symmetry_equiv_pos_as_xyz
'x, y, z'
'-x, y+1/2, -z+1/2'
'-x, -y, -z'
'x, -y-1/2, z-1/2'

loop_
_atom_site_label
_atom_site_type_symbol
_atom_site_fract_x
_atom_site_fract_y
_atom_site_fract_z
_atom_site_U_iso_or_equiv
_atom_site_adp_type
_atom_site_occupancy
_atom_site_symmetry_multiplicity
_atom_site_calc_flag
_atom_site_refinement_flags
_atom_site_disorder_assembly
_atom_site_disorder_group
Ni1 Ni 0.256633(15) 0.204235(17) 0.230092(17) 0.04303(9) Uani 1 1 d . . .
Ni2 Ni 0.233607(15) 0.701644(18) 0.244121(18) 0.04412(9) Uani 1 1 d . . .
S1 S 0.18817(3) 0.14828(4) 0.27093(4) 0.04915(17) Uani 1 1 d . . .
S2 S 0.32958(3) 0.14121(4) 0.29503(4) 0.04955(17) Uani 1 1 d . . .
S3 S 0.18986(4) 0.04515(4) 0.38765(4) 0.0612(2) Uani 1 1 d . . .
S4 S 0.33753(4) 0.03517(4) 0.41253(4) 0.05803(19) Uani 1 1 d . . .
S5 S 0.18257(3) 0.26525(4) 0.16573(4) 0.05117(17) Uani 1 1 d . . .
S6 S 0.32410(3) 0.26496(4) 0.19088(4) 0.05027(17) Uani 1 1 d . . .
S7 S 0.17213(3) 0.37939(4) 0.05544(4) 0.0594(2) Uani 1 1 d . . .
S8 S 0.31866(3) 0.37849(4) 0.07968(4) 0.05614(19) Uani 1 1 d . . .
S9 S 0.16449(3) 0.78689(4) 0.22282(4) 0.04721(16) Uani 1 1 d . . .
S10 S 0.30509(3) 0.78008(4) 0.24199(4) 0.05479(19) Uani 1 1 d . . .
S11 S 0.16583(3) 0.95147(4) 0.21174(4) 0.04871(17) Uani 1 1 d . . .
S12 S 0.31371(3) 0.94356(4) 0.23450(4) 0.05036(17) Uani 1 1 d . . .
S13 S 0.16302(3) 0.61989(4) 0.24116(4) 0.05168(17) Uani 1 1 d . . .
S14 S 0.30401(3) 0.61907(4) 0.26854(4) 0.05420(18) Uani 1 1 d . . .
S15 S 0.15916(3) 0.45515(4) 0.24135(4) 0.05694(19) Uani 1 1 d . . .
S16 S 0.30778(3) 0.45543(4) 0.26733(4) 0.05265(18) Uani 1 1 d . . .
F1 F 0.13402(9) -0.10213(12) 0.38382(11) 0.0919(6) Uani 1 1 d . . .
F2 F 0.18945(12) -0.23441(11) 0.40655(11) 0.1051(8) Uani 1 1 d . . .
F3 F 0.31294(12) -0.24331(11) 0.42889(12) 0.1094(8) Uani 1 1 d . . .
F4 F 0.37947(10) -0.12016(11) 0.42624(12) 0.0960(7) Uani 1 1 d . . .
F5 F 0.12339(8) 0.53196(11) 0.05334(11) 0.0856(6) Uani 1 1 d . . .
F6 F 0.18557(10) 0.66078(10) 0.06255(10) 0.0885(6) Uani 1 1 d . . .
F7 F 0.30919(9) 0.65985(9) 0.08441(10) 0.0804(6) Uani 1 1 d . . .
F8 F 0.36978(8) 0.53093(10) 0.09492(10) 0.0771(5) Uani 1 1 d . . .
F9 F 0.11091(8) 1.05254(10) 0.09618(10) 0.0778(5) Uani 1 1 d . . .
F10 F 0.16795(10) 1.13760(11) 0.01956(10) 0.0926(6) Uani 1 1 d . . .
F11 F 0.29164(10) 1.13255(12) 0.04043(11) 0.0978(7) Uani 1 1 d . . .
F12 F 0.35666(8) 1.04052(11) 0.13695(10) 0.0787(5) Uani 1 1 d . . .
F13 F 0.36427(8) 0.34976(10) 0.37661(10) 0.0730(5) Uani 1 1 d . . .
F14 F 0.30916(10) 0.25184(10) 0.44442(9) 0.0811(6) Uani 1 1 d . . .
F15 F 0.18517(10) 0.24966(10) 0.42142(10) 0.0817(6) Uani 1 1 d . . .
F16 F 0.11793(8) 0.34529(10) 0.33108(11) 0.0804(6) Uani 1 1 d . . .
N1 N 0.47524(10) 0.78892(14) 0.15313(14) 0.0610(7) Uani 1 1 d . . .
N2 N 0.02513(10) 0.71630(13) 0.52394(12) 0.0562(6) Uani 1 1 d . . .
C1 C 0.23092(13) 0.09443(14) 0.33641(13) 0.0465(6) Uani 1 1 d . . .
C2 C 0.29212(12) 0.09071(14) 0.34719(13) 0.0458(6) Uani 1 1 d . . .
C3 C 0.21895(12) 0.32180(14) 0.11780(13) 0.0454(6) Uani 1 1 d . . .
C4 C 0.28010(12) 0.32153(14) 0.12812(13) 0.0452(6) Uani 1 1 d . . .
C5 C 0.21435(12) 0.46259(15) 0.06835(13) 0.0470(6) Uani 1 1 d . . .
C6 C 0.27812(12) 0.46196(14) 0.07899(13) 0.0442(6) Uani 1 1 d . . .
C7 C 0.18480(14) 0.53005(17) 0.06442(14) 0.0574(7) Uani 1 1 d . . .
C8 C 0.21627(16) 0.59589(16) 0.06975(14) 0.0597(8) Uani 1 1 d . . .
C9 C 0.27841(15) 0.59568(16) 0.08021(14) 0.0574(7) Uani 1 1 d . . .
C10 C 0.30871(13) 0.52901(15) 0.08535(14) 0.0516(7) Uani 1 1 d . . .
C11 C 0.22828(13) -0.04046(15) 0.39572(13) 0.0506(7) Uani 1 1 d . . .
C12 C 0.19506(15) -0.10495(18) 0.39441(15) 0.0631(8) Uani 1 1 d . . .
C13 C 0.2226(2) -0.17244(18) 0.40520(16) 0.0728(10) Uani 1 1 d . . .
C14 C 0.2846(2) -0.17744(17) 0.41636(17) 0.0734(10) Uani 1 1 d . . .
C15 C 0.31862(16) -0.11409(18) 0.41562(16) 0.0647(8) Uani 1 1 d . . .
C16 C 0.29147(14) -0.04490(15) 0.40675(13) 0.0516(7) Uani 1 1 d . . .
C17 C 0.20459(12) 1.00188(13) 0.15881(13) 0.0451(6) Uani 1 1 d . . .
C18 C 0.26804(12) 0.99860(14) 0.16871(13) 0.0448(6) Uani 1 1 d . . .
C19 C 0.17193(13) 1.04890(15) 0.10790(14) 0.0538(7) Uani 1 1 d . . .
C20 C 0.20068(16) 1.09223(17) 0.06860(15) 0.0643(8) Uani 1 1 d . . .
C21 C 0.26265(16) 1.08966(18) 0.07859(16) 0.0655(8) Uani 1 1 d . . .
C22 C 0.29541(14) 1.04255(16) 0.12770(15) 0.0575(7) Uani 1 1 d . . .
C23 C 0.26418(11) 0.53723(13) 0.26198(13) 0.0431(6) Uani 1 1 d . . .
C24 C 0.20266(12) 0.53748(13) 0.25055(13) 0.0441(6) Uani 1 1 d . . .
C25 C 0.20581(12) 0.39779(14) 0.30437(14) 0.0462(6) Uani 1 1 d . . .
C26 C 0.26963(12) 0.39815(13) 0.31589(13) 0.0450(6) Uani 1 1 d . . .
C27 C 0.30281(13) 0.34939(15) 0.36396(15) 0.0518(7) Uani 1 1 d . . .
C28 C 0.27540(16) 0.29936(15) 0.39920(15) 0.0581(8) Uani 1 1 d . . .
C29 C 0.21308(16) 0.29836(15) 0.38771(16) 0.0594(8) Uani 1 1 d . . .
C30 C 0.17915(14) 0.34762(15) 0.34144(16) 0.0544(7) Uani 1 1 d . . .
C31 C 0.18792(18) 0.5643(2) 0.4432(2) 0.0994(13) Uani 1 1 d . . .
H31A H 0.2311 0.5554 0.4550 0.149 Uiso 1 1 calc R . .
H31B H 0.1763 0.5845 0.3969 0.149 Uiso 1 1 calc R . .
H31C H 0.1666 0.5186 0.4450 0.149 Uiso 1 1 calc R . .
C32 C 0.17175(14) 0.61861(18) 0.49437(17) 0.0692(9) Uani 1 1 d . . .
H32A H 0.1944 0.6641 0.4933 0.083 Uiso 1 1 calc R . .
H32B H 0.1842 0.5981 0.5410 0.083 Uiso 1 1 calc R . .
C33 C 0.10412(14) 0.63664(19) 0.47933(17) 0.0716(9) Uani 1 1 d . . .
H33A H 0.0906 0.6536 0.4316 0.086 Uiso 1 1 calc R . .
H33B H 0.0813 0.5922 0.4847 0.086 Uiso 1 1 calc R . .
C34 C 0.09165(12) 0.69585(16) 0.52829(15) 0.0567(7) Uani 1 1 d . . .
H34A H 0.1130 0.7404 0.5201 0.068 Uiso 1 1 calc R . .
H34B H 0.1095 0.6799 0.5756 0.068 Uiso 1 1 calc R . .
C35 C -0.00611(14) 0.7428(2) 0.45068(16) 0.0725(10) Uani 1 1 d . . .
H35A H -0.0056 0.7025 0.4183 0.087 Uiso 1 1 calc R . .
H35B H -0.0485 0.7536 0.4498 0.087 Uiso 1 1 calc R . .
C36 C 0.02624(12) 0.77690(17) 0.57785(16) 0.0607(8) Uani 1 1 d . . .
H36A H 0.0482 0.8191 0.5652 0.073 Uiso 1 1 calc R . .
H36B H 0.0494 0.7589 0.6225 0.073 Uiso 1 1 calc R . .
C37 C -0.03550(15) 0.8040(2) 0.5872(2) 0.0850(11) Uani 1 1 d . . .
H37A H -0.0567 0.7636 0.6040 0.102 Uiso 1 1 calc R . .
H37B H -0.0602 0.8201 0.5426 0.102 Uiso 1 1 calc R . .
C38 C -0.02723(19) 0.8684(3) 0.6391(3) 0.1043(14) Uani 1 1 d . . .
H38A H -0.0644 0.8740 0.6556 0.125 Uiso 1 1 calc R . .
H38B H 0.0055 0.8562 0.6790 0.125 Uiso 1 1 calc R . .
C39 C -0.0130(2) 0.9401(3) 0.6101(3) 0.1309(18) Uani 1 1 d . . .
H39A H -0.0075 0.9774 0.6457 0.196 Uiso 1 1 calc R . .
H39B H -0.0460 0.9540 0.5720 0.196 Uiso 1 1 calc R . .
H39C H 0.0238 0.9353 0.5937 0.196 Uiso 1 1 calc R . .
C40 C -0.01089(13) 0.64964(17) 0.53804(16) 0.0623(8) Uani 1 1 d . . .
H40A H -0.0104 0.6130 0.5021 0.075 Uiso 1 1 calc R . .
H40B H -0.0530 0.6648 0.5333 0.075 Uiso 1 1 calc R . .
C41 C 0.01049(14) 0.61246(17) 0.60827(17) 0.0644(8) Uani 1 1 d . . .
H41A H 0.0537 0.6015 0.6164 0.077 Uiso 1 1 calc R . .
H41B H 0.0044 0.6456 0.6448 0.077 Uiso 1 1 calc R . .
C42 C -0.02462(16) 0.54160(18) 0.6106(2) 0.0776(10) Uani 1 1 d . . .
H42A H -0.0679 0.5527 0.5986 0.093 Uiso 1 1 calc R . .
H42B H -0.0164 0.5079 0.5755 0.093 Uiso 1 1 calc R . .
C43 C -0.00945(18) 0.5030(2) 0.6804(2) 0.0977(13) Uani 1 1 d . . .
H43A H -0.0331 0.4584 0.6778 0.147 Uiso 1 1 calc R . .
H43B H -0.0188 0.5352 0.7153 0.147 Uiso 1 1 calc R . .
H43C H 0.0332 0.4908 0.6924 0.147 Uiso 1 1 calc R . .
C44 C 0.3771(2) 0.9745(3) -0.0338(3) 0.1326(19) Uani 1 1 d . . .
H44A H 0.3381 0.9895 -0.0614 0.199 Uiso 1 1 calc R . .
H44B H 0.4032 0.9604 -0.0639 0.199 Uiso 1 1 calc R . .
H44C H 0.3954 1.0149 -0.0047 0.199 Uiso 1 1 calc R . .
C45 C 0.36888(19) 0.9088(2) 0.0117(2) 0.0984(13) Uani 1 1 d . . .
H45A H 0.3417 0.9230 0.0411 0.118 Uiso 1 1 calc R . .
H45B H 0.3498 0.8684 -0.0180 0.118 Uiso 1 1 calc R . .
C46 C 0.42838(16) 0.8821(2) 0.0572(2) 0.0856(11) Uani 1 1 d . . .
H46A H 0.4544 0.8637 0.0279 0.103 Uiso 1 1 calc R . .
H46B H 0.4491 0.9233 0.0843 0.103 Uiso 1 1 calc R . .
C47 C 0.41820(13) 0.82166(18) 0.10552(18) 0.0700(9) Uani 1 1 d . . .
H47A H 0.3960 0.7819 0.0777 0.084 Uiso 1 1 calc R . .
H47B H 0.3923 0.8410 0.1345 0.084 Uiso 1 1 calc R . .
C48 C 0.51262(13) 0.84921(18) 0.19717(17) 0.0656(8) Uani 1 1 d . . .
H48A H 0.5490 0.8269 0.2260 0.079 Uiso 1 1 calc R . .
H48B H 0.5257 0.8843 0.1663 0.079 Uiso 1 1 calc R . .
C49 C 0.47957(15) 0.8912(2) 0.24396(19) 0.0808(10) Uani 1 1 d . . .
H49A H 0.4450 0.9172 0.2154 0.097 Uiso 1 1 calc R . .
H49B H 0.4641 0.8563 0.2732 0.097 Uiso 1 1 calc R . .
C50 C 0.52055(17) 0.9454(2) 0.2889(2) 0.1073(15) Uani 1 1 d . . .
H50A H 0.5384 0.9778 0.2598 0.129 Uiso 1 1 calc R . .
H50B H 0.5535 0.9189 0.3198 0.129 Uiso 1 1 calc R . .
C51 C 0.4870(2) 0.9922(3) 0.3323(3) 0.143(2) Uani 1 1 d . . .
H51A H 0.5149 1.0266 0.3600 0.214 Uiso 1 1 calc R . .
H51B H 0.4703 0.9605 0.3624 0.214 Uiso 1 1 calc R . .
H51C H 0.4545 1.0188 0.3020 0.214 Uiso 1 1 calc R . .
C52 C 0.48875(19) 0.6920(2) 0.0617(2) 0.0932(12) Uani 1 1 d . . .
H52A H 0.4522 0.7099 0.0296 0.112 Uiso 1 1 calc R A 1
H52B H 0.4774 0.6509 0.0877 0.112 Uiso 1 1 calc R A 1
C53 C 0.51638(14) 0.75355(18) 0.11138(17) 0.0672(8) Uani 1 1 d . . .
H53A H 0.5520 0.7339 0.1438 0.081 Uiso 1 1 calc R . .
H53B H 0.5305 0.7921 0.0846 0.081 Uiso 1 1 calc R . .
C54 C 0.45349(14) 0.73203(19) 0.19816(19) 0.0738(9) Uani 1 1 d . . .
H54A H 0.4316 0.6937 0.1680 0.089 Uiso 1 1 calc R . .
H54B H 0.4246 0.7559 0.2207 0.089 Uiso 1 1 calc R . .
C55 C 0.50205(16) 0.6952(2) 0.2538(2) 0.0947(13) Uani 1 1 d . . .
H55A H 0.5286 0.7326 0.2803 0.114 Uiso 1 1 calc R . .
H55B H 0.5267 0.6629 0.2321 0.114 Uiso 1 1 calc R . .
C56 C 0.4722(2) 0.6503(3) 0.3023(3) 0.151(2) Uani 1 1 d . . .
H56A H 0.4477 0.6835 0.3234 0.181 Uiso 1 1 calc R . .
H56B H 0.4448 0.6145 0.2746 0.181 Uiso 1 1 calc R . .
C57 C 0.5140(3) 0.6116(5) 0.3567(4) 0.245(5) Uani 1 1 d . . .
H57A H 0.4915 0.5833 0.3835 0.367 Uiso 1 1 calc R . .
H57B H 0.5395 0.6468 0.3865 0.367 Uiso 1 1 calc R . .
H57C H 0.5389 0.5790 0.3366 0.367 Uiso 1 1 calc R . .
C58 C 0.26746(11) 0.86398(14) 0.23014(13) 0.0431(6) Uani 1 1 d . . .
C59 C 0.20630(11) 0.86704(13) 0.22136(12) 0.0412(6) Uani 1 1 d . . .
C60 C 0.02167(17) 0.8102(2) 0.4250(2) 0.0943(13) Uani 1 1 d . . .
H60A H 0.0649 0.8019 0.4289 0.113 Uiso 1 1 calc R . .
H60B H 0.0173 0.8526 0.4537 0.113 Uiso 1 1 calc R . .
C61 C -0.00982(19) 0.8263(3) 0.3488(2) 0.1057(15) Uani 1 1 d . . .
H61A H -0.0534 0.8307 0.3450 0.127 Uiso 1 1 calc R . .
H61B H 0.0046 0.8736 0.3356 0.127 Uiso 1 1 calc R . .
C62 C 0.0009(3) 0.7692(4) 0.2997(3) 0.152(2) Uani 1 1 d . . .
H62A H -0.0202 0.7824 0.2532 0.228 Uiso 1 1 calc R . .
H62B H -0.0140 0.7223 0.3118 0.228 Uiso 1 1 calc R . .
H62C H 0.0439 0.7655 0.3020 0.228 Uiso 1 1 calc R . .
C63 C 0.5212(5) 0.6118(8) -0.0268(7) 0.141(6) Uani 0.40 1 d P B 1
H63A H 0.5553 0.6031 -0.0473 0.211 Uiso 0.40 1 calc PR B 1
H63B H 0.4864 0.6263 -0.0625 0.211 Uiso 0.40 1 calc PR B 1
H63C H 0.5119 0.5673 -0.0048 0.211 Uiso 0.40 1 calc PR B 1
C64 C 0.5352(2) 0.6661(3) 0.0209(3) 0.130(2) Uani 0.50 1 d P B 1
H64A H 0.5466 0.7092 -0.0027 0.156 Uiso 0.50 1 calc PR B 1
H64B H 0.5715 0.6505 0.0548 0.156 Uiso 0.50 1 calc PR B 1
C63' C 0.5316(4) 0.7157(6) -0.0399(5) 0.154(4) Uani 0.60 1 d P B 2
H63D H 0.5602 0.6993 -0.0662 0.231 Uiso 0.60 1 calc PR B 2
H63E H 0.5414 0.7654 -0.0239 0.231 Uiso 0.60 1 calc PR B 2
H63F H 0.4911 0.7143 -0.0689 0.231 Uiso 0.60 1 calc PR B 2
C64' C 0.5352(2) 0.6661(3) 0.0209(3) 0.130(2) Uani 0.50 1 d P B 2
H64C H 0.5760 0.6675 0.0507 0.156 Uiso 0.50 1 calc PR B 2
H64D H 0.5263 0.6155 0.0051 0.156 Uiso 0.50 1 calc PR B 2

loop_
_atom_site_aniso_label
_atom_site_aniso_U_11
_atom_site_aniso_U_22
_atom_site_aniso_U_33
_atom_site_aniso_U_23
_atom_site_aniso_U_13
_atom_site_aniso_U_12
Ni1 0.0523(2) 0.02964(17) 0.0471(2) 0.00058(14) 0.01149(15) -0.00068(14)
Ni2 0.04707(19) 0.03481(18) 0.0490(2) 0.00072(15) 0.00817(15) -0.00052(14)
S1 0.0545(4) 0.0395(4) 0.0558(4) 0.0042(3) 0.0175(3) 0.0032(3)
S2 0.0521(4) 0.0400(4) 0.0550(4) 0.0062(3) 0.0091(3) -0.0041(3)
S3 0.0758(5) 0.0572(5) 0.0602(5) 0.0092(4) 0.0357(4) 0.0055(4)
S4 0.0650(5) 0.0530(4) 0.0495(4) 0.0081(3) -0.0003(3) -0.0068(3)
S5 0.0485(4) 0.0435(4) 0.0602(4) 0.0069(3) 0.0099(3) -0.0025(3)
S6 0.0481(4) 0.0392(4) 0.0630(4) 0.0101(3) 0.0120(3) 0.0033(3)
S7 0.0554(4) 0.0587(5) 0.0545(4) 0.0128(4) -0.0067(3) -0.0068(3)
S8 0.0617(4) 0.0449(4) 0.0688(5) 0.0122(3) 0.0294(4) 0.0088(3)
S9 0.0424(3) 0.0402(4) 0.0551(4) 0.0042(3) 0.0032(3) -0.0026(3)
S10 0.0461(4) 0.0388(4) 0.0810(5) 0.0046(3) 0.0179(3) 0.0030(3)
S11 0.0486(4) 0.0412(4) 0.0560(4) 0.0046(3) 0.0115(3) 0.0053(3)
S12 0.0455(4) 0.0423(4) 0.0584(4) 0.0045(3) 0.0019(3) -0.0054(3)
S13 0.0450(4) 0.0398(4) 0.0674(5) 0.0040(3) 0.0071(3) 0.0011(3)
S14 0.0454(4) 0.0394(4) 0.0763(5) 0.0029(3) 0.0110(3) -0.0019(3)
S15 0.0513(4) 0.0428(4) 0.0700(5) 0.0026(3) 0.0003(3) -0.0078(3)
S16 0.0556(4) 0.0413(4) 0.0670(5) 0.0032(3) 0.0265(3) 0.0064(3)
F1 0.0858(14) 0.0863(15) 0.1082(16) 0.0230(12) 0.0322(12) -0.0252(11)
F2 0.162(2) 0.0622(13) 0.0931(15) 0.0178(11) 0.0324(14) -0.0416(14)
F3 0.171(2) 0.0487(12) 0.1064(17) 0.0270(11) 0.0289(16) 0.0247(13)
F4 0.0908(15) 0.0776(14) 0.1139(17) 0.0327(12) 0.0124(12) 0.0250(11)
F5 0.0642(12) 0.0876(14) 0.1029(15) 0.0245(12) 0.0153(10) 0.0277(10)
F6 0.1231(17) 0.0540(11) 0.0889(14) 0.0122(10) 0.0255(12) 0.0389(11)
F7 0.1199(16) 0.0413(10) 0.0741(12) 0.0015(9) 0.0101(11) -0.0155(10)
F8 0.0617(11) 0.0638(12) 0.1007(14) 0.0172(10) 0.0083(10) -0.0099(9)
F9 0.0634(11) 0.0721(12) 0.0863(13) 0.0253(10) -0.0062(9) 0.0089(9)
F10 0.1133(16) 0.0831(14) 0.0695(12) 0.0381(11) -0.0030(11) 0.0032(12)
F11 0.1255(18) 0.0948(16) 0.0792(14) 0.0349(12) 0.0358(12) -0.0163(13)
F12 0.0704(12) 0.0807(13) 0.0910(14) 0.0158(10) 0.0312(10) -0.0108(10)
F13 0.0606(11) 0.0636(11) 0.0909(13) 0.0094(10) 0.0094(9) 0.0182(9)
F14 0.1187(16) 0.0549(11) 0.0679(12) 0.0145(9) 0.0177(11) 0.0227(10)
F15 0.1268(17) 0.0517(11) 0.0820(13) 0.0092(9) 0.0558(12) -0.0066(10)
F16 0.0664(12) 0.0620(12) 0.1215(17) 0.0085(11) 0.0395(11) -0.0101(9)
N1 0.0402(13) 0.0603(16) 0.0791(18) -0.0053(13) 0.0070(12) 0.0027(11)
N2 0.0423(12) 0.0620(16) 0.0575(15) 0.0103(12) -0.0024(10) -0.0118(11)
C1 0.0629(17) 0.0356(14) 0.0434(15) -0.0036(11) 0.0175(12) 0.0001(12)
C2 0.0628(17) 0.0344(14) 0.0395(14) -0.0008(11) 0.0103(12) -0.0038(12)
C3 0.0528(16) 0.0373(14) 0.0433(15) 0.0010(11) 0.0053(12) -0.0009(11)
C4 0.0557(16) 0.0355(14) 0.0451(15) 0.0014(11) 0.0134(12) 0.0010(11)
C5 0.0557(16) 0.0485(16) 0.0346(14) 0.0055(12) 0.0058(11) 0.0048(12)
C6 0.0548(16) 0.0408(15) 0.0365(14) 0.0066(11) 0.0095(11) 0.0041(12)
C7 0.0631(19) 0.062(2) 0.0454(17) 0.0097(14) 0.0101(13) 0.0167(15)
C8 0.090(2) 0.0440(17) 0.0436(16) 0.0063(13) 0.0125(15) 0.0161(16)
C9 0.085(2) 0.0433(16) 0.0410(16) 0.0013(12) 0.0078(14) -0.0028(15)
C10 0.0608(18) 0.0472(16) 0.0440(16) 0.0066(12) 0.0063(13) -0.0014(13)
C11 0.0717(19) 0.0481(16) 0.0349(14) 0.0066(12) 0.0182(13) -0.0060(14)
C12 0.080(2) 0.063(2) 0.0484(18) 0.0119(15) 0.0193(15) -0.0116(17)
C13 0.119(3) 0.0498(19) 0.0499(19) 0.0094(15) 0.0211(19) -0.019(2)
C14 0.126(3) 0.0403(18) 0.054(2) 0.0178(14) 0.022(2) 0.0097(19)
C15 0.083(2) 0.059(2) 0.0491(18) 0.0127(15) 0.0102(15) 0.0076(17)
C16 0.075(2) 0.0429(16) 0.0355(15) 0.0096(12) 0.0107(13) -0.0010(13)
C17 0.0591(16) 0.0344(14) 0.0386(14) -0.0047(11) 0.0049(12) -0.0020(12)
C18 0.0578(16) 0.0370(14) 0.0382(14) -0.0036(11) 0.0080(12) -0.0041(12)
C19 0.0653(19) 0.0455(16) 0.0450(16) 0.0018(13) 0.0013(13) 0.0005(13)
C20 0.088(2) 0.0525(18) 0.0444(17) 0.0094(14) -0.0005(15) 0.0018(16)
C21 0.092(2) 0.0577(19) 0.0483(18) 0.0099(15) 0.0198(17) -0.0113(17)
C22 0.0639(19) 0.0541(18) 0.0559(19) -0.0028(14) 0.0169(14) -0.0086(14)
C23 0.0505(15) 0.0356(14) 0.0445(15) -0.0010(11) 0.0136(11) 0.0018(11)
C24 0.0528(15) 0.0343(14) 0.0432(15) -0.0012(11) 0.0072(11) -0.0005(11)
C25 0.0567(16) 0.0326(13) 0.0507(16) -0.0055(12) 0.0155(12) -0.0001(12)
C26 0.0563(16) 0.0339(13) 0.0465(15) -0.0071(11) 0.0153(12) 0.0021(12)
C27 0.0607(18) 0.0396(15) 0.0559(17) -0.0047(13) 0.0152(14) 0.0085(13)
C28 0.091(2) 0.0382(15) 0.0465(17) 0.0009(13) 0.0183(15) 0.0141(15)
C29 0.095(2) 0.0350(15) 0.0572(18) -0.0016(13) 0.0371(17) -0.0015(15)
C30 0.0653(19) 0.0397(15) 0.0649(19) -0.0076(14) 0.0284(15) -0.0052(13)
C31 0.100(3) 0.108(3) 0.096(3) 0.004(3) 0.034(2) 0.018(3)
C32 0.073(2) 0.066(2) 0.069(2) 0.0180(17) 0.0169(17) -0.0001(17)
C33 0.067(2) 0.077(2) 0.068(2) -0.0087(18) 0.0083(16) -0.0069(17)
C34 0.0433(15) 0.0621(19) 0.0593(18) 0.0058(15) 0.0010(13) -0.0108(13)
C35 0.0529(18) 0.091(3) 0.063(2) 0.0219(18) -0.0076(15) -0.0147(17)
C36 0.0467(16) 0.0608(19) 0.070(2) 0.0041(16) 0.0032(14) -0.0022(14)
C37 0.0519(19) 0.081(3) 0.121(3) 0.013(2) 0.0194(19) 0.0064(17)
C38 0.085(3) 0.102(3) 0.133(4) 0.004(3) 0.040(3) 0.028(2)
C39 0.123(4) 0.097(4) 0.183(5) -0.010(4) 0.056(4) 0.008(3)
C40 0.0497(17) 0.066(2) 0.066(2) 0.0046(16) 0.0040(14) -0.0193(14)
C41 0.0601(18) 0.061(2) 0.070(2) 0.0079(16) 0.0119(15) -0.0098(15)
C42 0.083(2) 0.060(2) 0.095(3) 0.0054(19) 0.032(2) -0.0114(17)
C43 0.098(3) 0.083(3) 0.120(3) 0.032(2) 0.042(2) -0.007(2)
C44 0.154(5) 0.124(4) 0.107(4) 0.029(3) 0.003(3) 0.034(4)
C45 0.102(3) 0.076(3) 0.097(3) -0.007(2) -0.019(2) 0.017(2)
C46 0.079(2) 0.085(3) 0.087(3) 0.003(2) 0.007(2) 0.017(2)
C47 0.0474(17) 0.068(2) 0.085(2) -0.0092(18) -0.0045(15) 0.0090(15)
C48 0.0450(16) 0.070(2) 0.078(2) -0.0100(17) 0.0054(15) -0.0009(14)
C49 0.060(2) 0.087(3) 0.093(3) -0.024(2) 0.0129(18) 0.0037(18)
C50 0.072(2) 0.117(4) 0.125(4) -0.056(3) 0.006(2) 0.002(2)
C51 0.094(3) 0.164(5) 0.166(5) -0.099(4) 0.022(3) 0.000(3)
C52 0.101(3) 0.078(3) 0.094(3) -0.022(2) 0.009(2) 0.012(2)
C53 0.0550(18) 0.066(2) 0.080(2) -0.0075(17) 0.0150(16) 0.0099(15)
C54 0.0474(17) 0.076(2) 0.097(3) 0.005(2) 0.0150(17) 0.0004(16)
C55 0.062(2) 0.107(3) 0.114(3) 0.031(3) 0.017(2) 0.004(2)
C56 0.092(3) 0.172(5) 0.193(6) 0.109(5) 0.041(4) 0.026(3)
C57 0.143(6) 0.348(12) 0.251(9) 0.178(9) 0.061(6) 0.055(7)
C58 0.0500(15) 0.0356(14) 0.0433(15) -0.0003(11) 0.0100(11) -0.0006(11)
C59 0.0491(15) 0.0363(14) 0.0371(14) -0.0005(11) 0.0078(11) 0.0007(11)
C60 0.082(3) 0.102(3) 0.086(3) 0.043(2) -0.005(2) -0.023(2)
C61 0.083(3) 0.132(4) 0.092(3) 0.055(3) 0.000(2) -0.010(3)
C62 0.180(6) 0.192(6) 0.081(3) 0.035(4) 0.024(3) 0.015(5)
C63 0.093(8) 0.194(15) 0.125(10) -0.063(11) 0.005(7) 0.045(9)
C64 0.122(4) 0.126(4) 0.124(4) -0.049(4) -0.010(3) 0.062(3)
C63' 0.138(8) 0.208(12) 0.124(8) -0.035(8) 0.046(6) 0.038(8)
C64' 0.122(4) 0.126(4) 0.124(4) -0.049(4) -0.010(3) 0.062(3)

loop_
_atom_type_symbol
_atom_type_description
_atom_type_scat_dispersion_real
_atom_type_scat_dispersion_imag
_atom_type_scat_source
C C 0.0033 0.0016 'International Tables Vol C Tables 4.2.6.8 and 6.1.1.4'
H H 0.0000 0.0000 'International Tables Vol C Tables 4.2.6.8 and 6.1.1.4'
N N 0.0061 0.0033 'International Tables Vol C Tables 4.2.6.8 and 6.1.1.4'
O O 0.0106 0.0060 'International Tables Vol C Tables 4.2.6.8 and 6.1.1.4'
F F 0.0171 0.0103 'International Tables Vol C Tables 4.2.6.8 and 6.1.1.4'
S S 0.1246 0.1234 'International Tables Vol C Tables 4.2.6.8 and 6.1.1.4'
Ni Ni 0.3393 1.1124 'International Tables Vol C Tables 4.2.6.8 and 6.1.1.4'

loop_
_geom_angle_atom_site_label_1
_geom_angle_atom_site_label_2
_geom_angle_atom_site_label_3
_geom_angle
S1 Ni1 S5 86.33(3)
S1 Ni1 S6 177.45(3)
S5 Ni1 S6 92.46(3)
S1 Ni1 S2 92.50(3)
S5 Ni1 S2 178.76(3)
S6 Ni1 S2 88.73(3)
S14 Ni2 S10 86.79(3)
S14 Ni2 S9 177.94(3)
S10 Ni2 S9 92.09(3)
S14 Ni2 S13 91.87(3)
S10 Ni2 S13 176.75(3)
S9 Ni2 S13 89.34(3)
C1 S1 Ni1 102.77(10)
C2 S2 Ni1 102.77(9)
C11 S3 C1 100.52(12)
C2 S4 C16 100.68(12)
C3 S5 Ni1 102.99(9)
C4 S6 Ni1 102.83(9)
C3 S7 C5 100.70(12)
C6 S8 C4 100.58(12)
C59 S9 Ni2 103.19(9)
C58 S10 Ni2 103.52(9)
C17 S11 C59 101.26(12)
C18 S12 C58 100.68(12)
C24 S13 Ni2 103.12(9)
C23 S14 Ni2 103.54(9)
C25 S15 C24 101.26(12)
C26 S16 C23 100.89(12)
C54 N1 C53 110.8(2)
C54 N1 C48 111.3(3)
C53 N1 C48 106.5(2)
C54 N1 C47 106.5(2)
C53 N1 C47 111.3(2)
C48 N1 C47 110.6(2)
C40 N2 C36 111.5(2)
C40 N2 C34 111.0(2)
C36 N2 C34 106.1(2)
C40 N2 C35 105.8(2)
C36 N2 C35 111.4(2)
C34 N2 C35 111.1(2)
C2 C1 S1 121.4(2)
C2 C1 S3 122.6(2)
S1 C1 S3 116.02(16)
C1 C2 S2 120.1(2)
C1 C2 S4 122.9(2)
S2 C2 S4 116.98(16)
C4 C3 S5 121.0(2)
C4 C3 S7 122.3(2)
S5 C3 S7 116.66(15)
C3 C4 S6 120.5(2)
C3 C4 S8 122.1(2)
S6 C4 S8 117.36(15)
C7 C5 C6 118.6(3)
C7 C5 S7 120.4(2)
C6 C5 S7 120.9(2)
C10 C6 C5 118.5(2)
C10 C6 S8 120.1(2)
C5 C6 S8 121.3(2)
F5 C7 C8 118.7(3)
F5 C7 C5 119.6(3)
C8 C7 C5 121.6(3)
F6 C8 C9 120.0(3)
F6 C8 C7 119.9(3)
C9 C8 C7 120.1(3)
F7 C9 C8 120.2(3)
F7 C9 C10 120.6(3)
C8 C9 C10 119.1(3)
F8 C10 C9 117.5(3)
F8 C10 C6 120.5(2)
C9 C10 C6 122.0(3)
C12 C11 C16 119.0(3)
C12 C11 S3 119.0(2)
C16 C11 S3 121.9(2)
F1 C12 C13 118.1(3)
F1 C12 C11 120.1(3)
C13 C12 C11 121.7(3)
F2 C13 C12 120.7(4)
F2 C13 C14 119.5(3)
C12 C13 C14 119.8(3)
F3 C14 C13 120.8(3)
F3 C14 C15 119.6(4)
C13 C14 C15 119.6(3)
F4 C15 C14 118.7(3)
F4 C15 C16 119.9(3)
C14 C15 C16 121.3(3)
C15 C16 C11 118.6(3)
C15 C16 S4 119.6(2)
C11 C16 S4 121.8(2)
C19 C17 C18 118.7(3)
C19 C17 S11 119.5(2)
C18 C17 S11 121.75(19)
C22 C18 C17 118.4(2)
C22 C18 S12 119.5(2)
C17 C18 S12 122.0(2)
F9 C19 C20 118.4(3)
F9 C19 C17 120.3(3)
C20 C19 C17 121.3(3)
F10 C20 C21 119.7(3)
F10 C20 C19 120.2(3)
C21 C20 C19 120.2(3)
F11 C21 C20 120.7(3)
F11 C21 C22 120.0(3)
C20 C21 C22 119.3(3)
F12 C22 C21 118.6(3)
F12 C22 C18 119.2(3)
C21 C22 C18 122.2(3)
C24 C23 S14 120.48(19)
C24 C23 S16 123.25(19)
S14 C23 S16 116.21(14)
C23 C24 S13 120.45(19)
C23 C24 S15 122.52(19)
S13 C24 S15 117.00(15)
C30 C25 C26 118.1(2)
C30 C25 S15 119.7(2)
C26 C25 S15 122.2(2)
C27 C26 C25 118.7(2)
C27 C26 S16 119.5(2)
C25 C26 S16 121.7(2)
F13 C27 C28 118.2(3)
F13 C27 C26 119.6(3)
C28 C27 C26 122.2(3)
F14 C28 C29 120.3(3)
F14 C28 C27 120.4(3)
C29 C28 C27 119.3(3)
F15 C29 C28 120.4(3)
F15 C29 C30 120.0(3)
C28 C29 C30 119.6(3)
F16 C30 C29 118.3(3)
F16 C30 C25 119.6(3)
C29 C30 C25 122.1(3)
C32 C31 H31A 109.5
C32 C31 H31B 109.5
H31A C31 H31B 109.5
C32 C31 H31C 109.5
H31A C31 H31C 109.5
H31B C31 H31C 109.5
C31 C32 C33 113.2(3)
C31 C32 H32A 108.9
C33 C32 H32A 108.9
C31 C32 H32B 108.9
C33 C32 H32B 108.9
H32A C32 H32B 107.7
C34 C33 C32 110.7(3)
C34 C33 H33A 109.5
C32 C33 H33A 109.5
C34 C33 H33B 109.5
C32 C33 H33B 109.5
H33A C33 H33B 108.1
C33 C34 N2 117.4(2)
C33 C34 H34A 107.9
N2 C34 H34A 107.9
C33 C34 H34B 107.9
N2 C34 H34B 107.9
H34A C34 H34B 107.2
C60 C35 N2 115.7(3)
C60 C35 H35A 108.4
N2 C35 H35A 108.4
C60 C35 H35B 108.4
N2 C35 H35B 108.4
H35A C35 H35B 107.4
N2 C36 C37 116.5(3)
N2 C36 H36A 108.2
C37 C36 H36A 108.2
N2 C36 H36B 108.2
C37 C36 H36B 108.2
H36A C36 H36B 107.3
C36 C37 C38 110.5(3)
C36 C37 H37A 109.5
C38 C37 H37A 109.5
C36 C37 H37B 109.5
C38 C37 H37B 109.5
H37A C37 H37B 108.1
C39 C38 C37 114.1(4)
C39 C38 H38A 108.7
C37 C38 H38A 108.7
C39 C38 H38B 108.7
C37 C38 H38B 108.7
H38A C38 H38B 107.6
C38 C39 H39A 109.5
C38 C39 H39B 109.5
H39A C39 H39B 109.5
C38 C39 H39C 109.5
H39A C39 H39C 109.5
H39B C39 H39C 109.5
N2 C40 C41 116.8(2)
N2 C40 H40A 108.1
C41 C40 H40A 108.1
N2 C40 H40B 108.1
C41 C40 H40B 108.1
H40A C40 H40B 107.3
C42 C41 C40 110.2(3)
C42 C41 H41A 109.6
C40 C41 H41A 109.6
C42 C41 H41B 109.6
C40 C41 H41B 109.6
H41A C41 H41B 108.1
C43 C42 C41 114.1(3)
C43 C42 H42A 108.7
C41 C42 H42A 108.7
C43 C42 H42B 108.7
C41 C42 H42B 108.7
H42A C42 H42B 107.6
C42 C43 H43A 109.5
C42 C43 H43B 109.5
H43A C43 H43B 109.5
C42 C43 H43C 109.5
H43A C43 H43C 109.5
H43B C43 H43C 109.5
C45 C44 H44A 109.5
C45 C44 H44B 109.5
H44A C44 H44B 109.5
C45 C44 H44C 109.5
H44A C44 H44C 109.5
H44B C44 H44C 109.5
C46 C45 C44 112.7(4)
C46 C45 H45A 109.1
C44 C45 H45A 109.1
C46 C45 H45B 109.1
C44 C45 H45B 109.1
H45A C45 H45B 107.8
C47 C46 C45 111.4(3)
C47 C46 H46A 109.4
C45 C46 H46A 109.4
C47 C46 H46B 109.4
C45 C46 H46B 109.4
H46A C46 H46B 108.0
C46 C47 N1 116.3(3)
C46 C47 H47A 108.2
N1 C47 H47A 108.2
C46 C47 H47B 108.2
N1 C47 H47B 108.2
H47A C47 H47B 107.4
C49 C48 N1 114.9(2)
C49 C48 H48A 108.5
N1 C48 H48A 108.5
C49 C48 H48B 108.5
N1 C48 H48B 108.5
H48A C48 H48B 107.5
C50 C49 C48 111.5(3)
C50 C49 H49A 109.3
C48 C49 H49A 109.3
C50 C49 H49B 109.3
C48 C49 H49B 109.3
H49A C49 H49B 108.0
C49 C50 C51 112.3(3)
C49 C50 H50A 109.2
C51 C50 H50A 109.2
C49 C50 H50B 109.2
C51 C50 H50B 109.2
H50A C50 H50B 107.9
C50 C51 H51A 109.5
C50 C51 H51B 109.5
H51A C51 H51B 109.5
C50 C51 H51C 109.5
H51A C51 H51C 109.5
H51B C51 H51C 109.5
C53 C52 C64 109.6(4)
C53 C52 H52A 109.8
C64 C52 H52A 109.8
C53 C52 H52B 109.8
C64 C52 H52B 109.8
H52A C52 H52B 108.2
N1 C53 C52 116.6(3)
N1 C53 H53A 108.1
C52 C53 H53A 108.1
N1 C53 H53B 108.1
C52 C53 H53B 108.1
H53A C53 H53B 107.3
N1 C54 C55 116.5(3)
N1 C54 H54A 108.2
C55 C54 H54A 108.2
N1 C54 H54B 108.2
C55 C54 H54B 108.2
H54A C54 H54B 107.3
C54 C55 C56 109.8(3)
C54 C55 H55A 109.7
C56 C55 H55A 109.7
C54 C55 H55B 109.7
C56 C55 H55B 109.7
H55A C55 H55B 108.2
C57 C56 C55 114.9(4)
C57 C56 H56A 108.5
C55 C56 H56A 108.5
C57 C56 H56B 108.5
C55 C56 H56B 108.5
H56A C56 H56B 107.5
C56 C57 H57A 109.5
C56 C57 H57B 109.5
H57A C57 H57B 109.5
C56 C57 H57C 109.5
H57A C57 H57C 109.5
H57B C57 H57C 109.5
C59 C58 S10 120.56(19)
C59 C58 S12 123.14(19)
S10 C58 S12 116.23(14)
C58 C59 S9 120.48(19)
C58 C59 S11 122.44(19)
S9 C59 S11 117.03(14)
C35 C60 C61 110.4(3)
C35 C60 H60A 109.6
C61 C60 H60A 109.6
C35 C60 H60B 109.6
C61 C60 H60B 109.6
H60A C60 H60B 108.1
C62 C61 C60 113.7(4)
C62 C61 H61A 108.8
C60 C61 H61A 108.8
C62 C61 H61B 108.8
C60 C61 H61B 108.8
H61A C61 H61B 107.7
C61 C62 H62A 109.5
C61 C62 H62B 109.5
H62A C62 H62B 109.5
C61 C62 H62C 109.5
H62A C62 H62C 109.5
H62B C62 H62C 109.5
C64 C63 H63A 109.5
C64 C63 H63B 109.5
H63A C63 H63B 109.5
C64 C63 H63C 109.5
H63A C63 H63C 109.5
H63B C63 H63C 109.5
C63 C64 C52 120.8(7)
C63 C64 H64A 107.1
C52 C64 H64A 107.1
C63 C64 H64B 107.1
C52 C64 H64B 107.1
H64A C64 H64B 106.8
H63D C63' H63E 109.5
H63D C63' H63F 109.5
H63E C63' H63F 109.5

loop_
_geom_bond_atom_site_label_1
_geom_bond_atom_site_label_2
_geom_bond_distance
Ni1 S1 2.1491(8)
Ni1 S5 2.1507(8)
Ni1 S6 2.1564(8)
Ni1 S2 2.1583(8)
Ni2 S14 2.1477(8)
Ni2 S10 2.1512(8)
Ni2 S9 2.1593(7)
Ni2 S13 2.1595(8)
S1 C1 1.721(3)
S2 C2 1.732(3)
S3 C11 1.760(3)
S3 C1 1.760(3)
S4 C2 1.761(3)
S4 C16 1.767(3)
S5 C3 1.722(3)
S6 C4 1.729(3)
S7 C3 1.762(3)
S7 C5 1.764(3)
S8 C6 1.760(3)
S8 C4 1.762(3)
S9 C59 1.730(3)
S10 C58 1.724(3)
S11 C17 1.761(3)
S11 C59 1.763(2)
S12 C18 1.763(3)
S12 C58 1.764(3)
S13 C24 1.722(3)
S14 C23 1.717(3)
S15 C25 1.765(3)
S15 C24 1.766(3)
S16 C26 1.762(3)
S16 C23 1.762(2)
F1 C12 1.343(4)
F2 C13 1.348(4)
F3 C14 1.345(4)
F4 C15 1.342(4)
F5 C7 1.350(3)
F6 C8 1.351(3)
F7 C9 1.342(3)
F8 C10 1.345(3)
F9 C19 1.341(3)
F10 C20 1.349(3)
F11 C21 1.348(3)
F12 C22 1.349(3)
F13 C27 1.348(3)
F14 C28 1.340(3)
F15 C29 1.343(3)
F16 C30 1.347(3)
N1 C54 1.511(4)
N1 C53 1.515(4)
N1 C48 1.519(4)
N1 C47 1.524(4)
N2 C40 1.512(3)
N2 C36 1.521(4)
N2 C34 1.526(3)
N2 C35 1.530(4)
C1 C2 1.347(4)
C3 C4 1.345(4)
C5 C7 1.381(4)
C5 C6 1.402(4)
C6 C10 1.384(4)
C7 C8 1.375(4)
C8 C9 1.367(4)
C9 C10 1.375(4)
C11 C12 1.380(4)
C11 C16 1.391(4)
C12 C13 1.361(5)
C13 C14 1.365(5)
C14 C15 1.378(5)
C15 C16 1.383(4)
C17 C19 1.388(4)
C17 C18 1.398(4)
C18 C22 1.376(4)
C19 C20 1.365(4)
C20 C21 1.364(4)
C21 C22 1.369(4)
C23 C24 1.351(3)
C25 C30 1.385(4)
C25 C26 1.402(4)
C26 C27 1.379(4)
C27 C28 1.370(4)
C28 C29 1.369(4)
C29 C30 1.372(4)
C31 C32 1.510(5)
C31 H31A 0.9600
C31 H31B 0.9600
C31 H31C 0.9600
C32 C33 1.518(4)
C32 H32A 0.9700
C32 H32B 0.9700
C33 C34 1.509(4)
C33 H33A 0.9700
C33 H33B 0.9700
C34 H34A 0.9700
C34 H34B 0.9700
C35 C60 1.508(4)
C35 H35A 0.9700
C35 H35B 0.9700
C36 C37 1.525(4)
C36 H36A 0.9700
C36 H36B 0.9700
C37 C38 1.532(5)
C37 H37A 0.9700
C37 H37B 0.9700
C38 C39 1.478(6)
C38 H38A 0.9700
C38 H38B 0.9700
C39 H39A 0.9600
C39 H39B 0.9600
C39 H39C 0.9600
C40 C41 1.514(4)
C40 H40A 0.9700
C40 H40B 0.9700
C41 C42 1.510(4)
C41 H41A 0.9700
C41 H41B 0.9700
C42 C43 1.509(5)
C42 H42A 0.9700
C42 H42B 0.9700
C43 H43A 0.9600
C43 H43B 0.9600
C43 H43C 0.9600
C44 C45 1.524(6)
C44 H44A 0.9600
C44 H44B 0.9600
C44 H44C 0.9600
C45 C46 1.508(5)
C45 H45A 0.9700
C45 H45B 0.9700
C46 C47 1.500(5)
C46 H46A 0.9700
C46 H46B 0.9700
C47 H47A 0.9700
C47 H47B 0.9700
C48 C49 1.516(4)
C48 H48A 0.9700
C48 H48B 0.9700
C49 C50 1.489(5)
C49 H49A 0.9700
C49 H49B 0.9700
C50 C51 1.521(5)
C50 H50A 0.9700
C50 H50B 0.9700
C51 H51A 0.9600
C51 H51B 0.9600
C51 H51C 0.9600
C52 C53 1.515(4)
C52 C64 1.533(6)
C52 H52A 0.9700
C52 H52B 0.9700
C53 H53A 0.9700
C53 H53B 0.9700
C54 C55 1.511(4)
C54 H54A 0.9700
C54 H54B 0.9700
C55 C56 1.523(6)
C55 H55A 0.9700
C55 H55B 0.9700
C56 C57 1.435(7)
C56 H56A 0.9700
C56 H56B 0.9700
C57 H57A 0.9600
C57 H57B 0.9600
C57 H57C 0.9600
C58 C59 1.349(3)
C60 C61 1.533(5)
C60 H60A 0.9700
C60 H60B 0.9700
C61 C62 1.473(7)
C61 H61A 0.9700
C61 H61B 0.9700
C62 H62A 0.9600
C62 H62B 0.9600
C62 H62C 0.9600
C63 C64 1.344(12)
C63 H63A 0.9600
C63 H63B 0.9600
C63 H63C 0.9600
C64 H64A 0.9700
C64 H64B 0.9700
C63' H63D 0.9600
C63' H63E 0.9600
C63' H63F 0.9600

loop_
_geom_torsion_atom_site_label_1
_geom_torsion_atom_site_label_2
_geom_torsion_atom_site_label_3
_geom_torsion_atom_site_label_4
_geom_torsion
S5 Ni1 S1 C1 -174.38(9)
S6 Ni1 S1 C1 -112.7(7)
S2 Ni1 S1 C1 6.02(9)
S1 Ni1 S2 C2 -5.87(9)
S5 Ni1 S2 C2 -24.8(16)
S6 Ni1 S2 C2 171.89(9)
S1 Ni1 S5 C3 -178.90(9)
S6 Ni1 S5 C3 3.35(9)
S2 Ni1 S5 C3 -159.9(16)
S1 Ni1 S6 C4 -65.2(7)
S5 Ni1 S6 C4 -3.66(9)
S2 Ni1 S6 C4 175.99(9)
S14 Ni2 S9 C59 53.7(9)
S10 Ni2 S9 C59 -3.13(9)
S13 Ni2 S9 C59 179.79(9)
S14 Ni2 S10 C58 -174.85(9)
S9 Ni2 S10 C58 3.43(9)
S13 Ni2 S10 C58 119.4(6)
S14 Ni2 S13 C24 -6.04(10)
S10 Ni2 S13 C24 59.5(6)
S9 Ni2 S13 C24 175.62(9)
S10 Ni2 S14 C23 -170.63(9)
S9 Ni2 S14 C23 132.4(9)
S13 Ni2 S14 C23 6.41(10)
Ni1 S1 C1 C2 -5.1(2)
Ni1 S1 C1 S3 174.92(12)
C11 S3 C1 C2 -41.5(2)
C11 S3 C1 S1 138.45(16)
S1 C1 C2 S2 0.4(3)
S3 C1 C2 S2 -179.59(14)
S1 C1 C2 S4 -178.88(14)
S3 C1 C2 S4 1.1(3)
Ni1 S2 C2 C1 4.5(2)
Ni1 S2 C2 S4 -176.18(12)
C16 S4 C2 C1 39.7(3)
C16 S4 C2 S2 -139.61(16)
Ni1 S5 C3 C4 -2.2(2)
Ni1 S5 C3 S7 177.89(12)
C5 S7 C3 C4 -42.0(3)
C5 S7 C3 S5 137.86(16)
S5 C3 C4 S6 -0.8(3)
S7 C3 C4 S6 179.04(14)
S5 C3 C4 S8 179.75(14)
S7 C3 C4 S8 -0.4(3)
Ni1 S6 C4 C3 3.4(2)
Ni1 S6 C4 S8 -177.15(12)
C6 S8 C4 C3 42.6(3)
C6 S8 C4 S6 -136.87(16)
C3 S7 C5 C7 -142.0(2)
C3 S7 C5 C6 41.5(2)
C7 C5 C6 C10 0.2(4)
S7 C5 C6 C10 176.8(2)
C7 C5 C6 S8 -176.4(2)
S7 C5 C6 S8 0.2(3)
C4 S8 C6 C10 141.6(2)
C4 S8 C6 C5 -41.9(2)
C6 C5 C7 F5 179.2(2)
S7 C5 C7 F5 2.6(4)
C6 C5 C7 C8 0.9(4)
S7 C5 C7 C8 -175.7(2)
F5 C7 C8 F6 -1.3(4)
C5 C7 C8 F6 177.0(2)
F5 C7 C8 C9 -179.3(3)
C5 C7 C8 C9 -1.0(4)
F6 C8 C9 F7 1.0(4)
C7 C8 C9 F7 179.0(2)
F6 C8 C9 C10 -178.1(2)
C7 C8 C9 C10 -0.1(4)
F7 C9 C10 F8 0.2(4)
C8 C9 C10 F8 179.3(3)
F7 C9 C10 C6 -177.9(2)
C8 C9 C10 C6 1.2(4)
C5 C6 C10 F8 -179.4(2)
S8 C6 C10 F8 -2.7(4)
C5 C6 C10 C9 -1.3(4)
S8 C6 C10 C9 175.4(2)
C1 S3 C11 C12 -142.4(2)
C1 S3 C11 C16 40.8(2)
C16 C11 C12 F1 -180.0(2)
S3 C11 C12 F1 3.1(4)
C16 C11 C12 C13 1.5(4)
S3 C11 C12 C13 -175.4(2)
F1 C12 C13 F2 -1.3(5)
C11 C12 C13 F2 177.2(3)
F1 C12 C13 C14 -179.8(3)
C11 C12 C13 C14 -1.3(5)
F2 C13 C14 F3 -0.2(5)
C12 C13 C14 F3 178.3(3)
F2 C13 C14 C15 -179.4(3)
C12 C13 C14 C15 -0.9(5)
F3 C14 C15 F4 1.2(5)
C13 C14 C15 F4 -179.6(3)
F3 C14 C15 C16 -176.4(3)
C13 C14 C15 C16 2.8(5)
F4 C15 C16 C11 179.9(3)
C14 C15 C16 C11 -2.5(4)
F4 C15 C16 S4 -2.2(4)
C14 C15 C16 S4 175.4(2)
C12 C11 C16 C15 0.4(4)
S3 C11 C16 C15 177.2(2)
C12 C11 C16 S4 -177.5(2)
S3 C11 C16 S4 -0.7(3)
C2 S4 C16 C15 142.7(2)
C2 S4 C16 C11 -39.5(2)
C59 S11 C17 C19 143.3(2)
C59 S11 C17 C18 -39.8(2)
C19 C17 C18 C22 0.4(4)
S11 C17 C18 C22 -176.6(2)
C19 C17 C18 S12 177.3(2)
S11 C17 C18 S12 0.3(3)
C58 S12 C18 C22 -143.7(2)
C58 S12 C18 C17 39.5(2)
C18 C17 C19 F9 178.9(2)
S11 C17 C19 F9 -4.1(4)
C18 C17 C19 C20 -1.0(4)
S11 C17 C19 C20 176.1(2)
F9 C19 C20 F10 0.3(4)
C17 C19 C20 F10 -179.8(3)
F9 C19 C20 C21 -179.5(3)
C17 C19 C20 C21 0.4(5)
F10 C20 C21 F11 0.7(5)
C19 C20 C21 F11 -179.5(3)
F10 C20 C21 C22 -178.9(3)
C19 C20 C21 C22 0.9(5)
F11 C21 C22 F12 0.3(5)
C20 C21 C22 F12 179.9(3)
F11 C21 C22 C18 178.9(3)
C20 C21 C22 C18 -1.5(5)
C17 C18 C22 F12 179.5(2)
S12 C18 C22 F12 2.5(4)
C17 C18 C22 C21 0.9(4)
S12 C18 C22 C21 -176.1(2)
Ni2 S14 C23 C24 -5.7(2)
Ni2 S14 C23 S16 171.77(12)
C26 S16 C23 C24 -40.9(3)
C26 S16 C23 S14 141.77(15)
S14 C23 C24 S13 0.9(3)
S16 C23 C24 S13 -176.36(14)
S14 C23 C24 S15 178.53(14)
S16 C23 C24 S15 1.3(3)
Ni2 S13 C24 C23 4.4(2)
Ni2 S13 C24 S15 -173.39(12)
C25 S15 C24 C23 38.8(3)
C25 S15 C24 S13 -143.53(16)
C24 S15 C25 C30 144.9(2)
C24 S15 C25 C26 -38.7(2)
C30 C25 C26 C27 -0.7(4)
S15 C25 C26 C27 -177.2(2)
C30 C25 C26 S16 175.7(2)
S15 C25 C26 S16 -0.7(3)
C23 S16 C26 C27 -143.6(2)
C23 S16 C26 C25 39.9(2)
C25 C26 C27 F13 -178.9(2)
S16 C26 C27 F13 4.5(3)
C25 C26 C27 C28 1.9(4)
S16 C26 C27 C28 -174.7(2)
F13 C27 C28 F14 -0.6(4)
C26 C27 C28 F14 178.6(2)
F13 C27 C28 C29 179.4(2)
C26 C27 C28 C29 -1.4(4)
F14 C28 C29 F15 -0.2(4)
C27 C28 C29 F15 179.7(2)
F14 C28 C29 C30 179.7(3)
C27 C28 C29 C30 -0.3(4)
F15 C29 C30 F16 -0.2(4)
C28 C29 C30 F16 179.9(3)
F15 C29 C30 C25 -178.6(2)
C28 C29 C30 C25 1.5(4)
C26 C25 C30 F16 -179.3(2)
S15 C25 C30 F16 -2.8(4)
C26 C25 C30 C29 -0.9(4)
S15 C25 C30 C29 175.7(2)
C31 C32 C33 C34 -175.1(3)
C32 C33 C34 N2 -175.4(2)
C40 N2 C34 C33 59.2(3)
C36 N2 C34 C33 -179.5(3)
C35 N2 C34 C33 -58.3(3)
C40 N2 C35 C60 179.3(3)
C36 N2 C35 C60 58.0(4)
C34 N2 C35 C60 -60.1(4)
C40 N2 C36 C37 -55.3(3)
C34 N2 C36 C37 -176.3(3)
C35 N2 C36 C37 62.7(3)
N2 C36 C37 C38 -176.0(3)
C36 C37 C38 C39 76.8(4)
C36 N2 C40 C41 -58.4(3)
C34 N2 C40 C41 59.7(4)
C35 N2 C40 C41 -179.7(3)
N2 C40 C41 C42 -172.5(3)
C40 C41 C42 C43 -176.1(3)
C44 C45 C46 C47 175.3(4)
C45 C46 C47 N1 178.7(3)
C54 N1 C47 C46 177.9(3)
C53 N1 C47 C46 -61.2(4)
C48 N1 C47 C46 56.9(4)
C54 N1 C48 C49 -58.5(4)
C53 N1 C48 C49 -179.3(3)
C47 N1 C48 C49 59.7(4)
N1 C48 C49 C50 176.0(3)
C48 C49 C50 C51 175.7(4)
C54 N1 C53 C52 60.0(4)
C48 N1 C53 C52 -178.8(3)
C47 N1 C53 C52 -58.2(4)
C64 C52 C53 N1 176.6(3)
C53 N1 C54 C55 63.0(4)
C48 N1 C54 C55 -55.4(4)
C47 N1 C54 C55 -175.9(3)
N1 C54 C55 C56 170.0(4)
C54 C55 C56 C57 179.0(6)
Ni2 S10 C58 C59 -3.2(2)
Ni2 S10 C58 S12 173.88(12)
C18 S12 C58 C59 -40.8(2)
C18 S12 C58 S10 142.26(15)
S10 C58 C59 S9 0.7(3)
S12 C58 C59 S9 -176.10(14)
S10 C58 C59 S11 177.99(14)
S12 C58 C59 S11 1.1(3)
Ni2 S9 C59 C58 2.1(2)
Ni2 S9 C59 S11 -175.28(11)
C17 S11 C59 C58 39.5(2)
C17 S11 C59 S9 -143.20(15)
N2 C35 C60 C61 174.5(3)
C35 C60 C61 C62 -66.6(5)
C53 C52 C64 C63 -179.8(9)
